data_7708378
loop_
_publ_author_name
'Shephard, Angus'
'Ali, Safaa'
'Wang, Jun'
'Guo, Zhifang'
'Davies, Murray S.'
'Deacon, Glen B.'
'Junk, Peter Courtney'

_publ_section_title
;
 New lanthanoid biphenolate complexes, their further reactivity with
 trimethylaluminium and catalytic activity for the polymerisation of
 rac-lactide
;
_journal_name_full 'Dalton Transactions'
_journal_paper_doi 10.1039/D1DT02513A
_journal_year 2021
_chemical_formula_moiety 'C28 H41 Al O3, C7 H8'
_chemical_formula_sum 'C35 H49 Al O3'
_chemical_formula_weight 544.72
_space_group_crystal_system monoclinic
_space_group_IT_number 15
_space_group_name_Hall '-C 2yc'
_space_group_name_H-M_alt 'C 1 2/c 1'
_atom_sites_solution_hydrogens geom
_atom_sites_solution_primary dual
_audit_creation_date 2021-09-19
_audit_creation_method
;
Olex2 1.3
(compiled 2020.11.12 svn.r5f609507 for OlexSys, GUI svn.r6272)
;
_audit_update_record
;
2021-09-20 deposited with the CCDC.	2021-09-21 downloaded from the CCDC.
;
_cell_angle_alpha 90
_cell_angle_beta 108.39(3)
_cell_angle_gamma 90
_cell_formula_units_Z 8
_cell_length_a 16.725(3)
_cell_length_b 16.410(3)
_cell_length_c 24.286(5)
_cell_measurement_reflns_used 5741
_cell_measurement_temperature 100(2)
_cell_measurement_theta_max 25.685
_cell_measurement_theta_min 1.767
_cell_volume 6325(2)
_computing_cell_refinement 'XDS (Kabsch, 1993)'
_computing_data_collection 'BluIce (McPhillips, 2002)'
_computing_data_reduction 'XDS (Kabsch, 1993)'
_computing_molecular_graphics 'Olex2 1.3 (Dolomanov et al., 2009)'
_computing_publication_material 'Olex2 1.3 (Dolomanov et al., 2009)'
_computing_structure_refinement 'SHELXL-2014 (Sheldrick, 2014)'
_computing_structure_solution 'SHELXS-97 (Sheldrick, 1997)'
_diffrn_ambient_temperature 100(2)
_diffrn_measured_fraction_theta_full 0.966
_diffrn_measured_fraction_theta_max 0.953
_diffrn_measurement_device_type 'ADSC Quantum 210r'
_diffrn_measurement_method 'Phi Scan'
_diffrn_radiation_monochromator 'Silicon Double Crystal'
_diffrn_radiation_type Synchrotron
_diffrn_radiation_wavelength 0.71073
_diffrn_reflns_av_R_equivalents 0.0412
_diffrn_reflns_av_unetI/netI 0.0209
_diffrn_reflns_Laue_measured_fraction_full 0.966
_diffrn_reflns_Laue_measured_fraction_max 0.953
_diffrn_reflns_limit_h_max 19
_diffrn_reflns_limit_h_min -19
_diffrn_reflns_limit_k_max 19
_diffrn_reflns_limit_k_min -19
_diffrn_reflns_limit_l_max 28
_diffrn_reflns_limit_l_min -28
_diffrn_reflns_number 38583
_diffrn_reflns_point_group_measured_fraction_full 0.966
_diffrn_reflns_point_group_measured_fraction_max 0.953
_diffrn_reflns_theta_full 25.242
_diffrn_reflns_theta_max 25.685
_diffrn_reflns_theta_min 1.767
_diffrn_source 'MX1 Beamline Australian Synchrotron'
_exptl_absorpt_coefficient_mu 0.096
_exptl_absorpt_correction_T_max 0.9
_exptl_absorpt_correction_T_min 0.8
_exptl_absorpt_correction_type multi-scan
_exptl_absorpt_process_details 'XDS(Kabsch, 1993)'
_exptl_crystal_colour colourless
_exptl_crystal_colour_primary colourless
_exptl_crystal_density_diffrn 1.144
_exptl_crystal_density_method 'not measured'
_exptl_crystal_description block
_exptl_crystal_F_000 2368
_exptl_crystal_size_max 0.2
_exptl_crystal_size_mid 0.15
_exptl_crystal_size_min 0.1
_refine_diff_density_max 0.341
_refine_diff_density_min -0.210
_refine_diff_density_rms 0.044
_refine_ls_extinction_method none
_refine_ls_goodness_of_fit_ref 1.028
_refine_ls_hydrogen_treatment constr
_refine_ls_matrix_type full
_refine_ls_number_parameters 393
_refine_ls_number_reflns 5741
_refine_ls_number_restraints 21
_refine_ls_restrained_S_all 1.027
_refine_ls_R_factor_all 0.0584
_refine_ls_R_factor_gt 0.0486
_refine_ls_shift/su_max 0.001
_refine_ls_shift/su_mean 0.000
_refine_ls_structure_factor_coef Fsqd
_refine_ls_weighting_details 'w=1/[\s^2^(Fo^2^)+(0.0841P)^2^+3.1808P] where P=(Fo^2^+2Fc^2^)/3'
_refine_ls_weighting_scheme calc
_refine_ls_wR_factor_gt 0.1304
_refine_ls_wR_factor_ref 0.1391
_reflns_Friedel_coverage 0.000
_reflns_number_gt 4767
_reflns_number_total 5741
_reflns_threshold_expression 'I > 2\s(I)'
_cod_data_source_file d1dt02513a2.cif
_cod_data_source_block complex10
_cod_depositor_comments
;
The following automatic conversions were performed:

data item '_exptl_absorpt_correction_type' value 'Multi-Scan' was
changed to 'multi-scan' in accordance with the
/home/data/users/saulius/crontab/automatic-downloads/rss-feeds/RSC/lib/dictionaries/cif_core.dic
dictionary named 'cif_core.dic' version 2.4.2 last updated on
2011-04-26.

Automatic conversion script
Id: cif_fix_values 7556 2019-12-06 15:28:31Z antanas 
;
_cod_database_code 7708378
_shelx_shelxl_version_number 2018/3
_shelx_space_group_comment
;
The symmetry employed for this shelxl refinement is uniquely defined
by the following loop, which should always be used as a source of
symmetry information in preference to the above space-group names.
They are only intended as comments.
;
_shelx_estimated_absorpt_t_max 0.990
_shelx_estimated_absorpt_t_min 0.981
_olex2_refinement_description
;
1. Others
 Fixed Sof: H28A(0.85) H28B(0.85) H28C(0.15) H28D(0.15) H26A(0.85) H26B(0.85)
 H26C(0.15) H26D(0.15) C27(0.85) H27A(0.85) H27B(0.85) C27A(0.15) H27C(0.15)
 H27D(0.15)
 Fixed Uiso: H12A(0.045) H12B(0.045) H14(0.045) H17(0.045) H9(0.045) H6(0.046)
 H22A(0.063) H22B(0.063) H22C(0.063) H2A(0.068) H2B(0.068) H2C(0.068)
 H8A(0.066) H8B(0.066) H8C(0.066) H21A(0.067) H21B(0.067) H21C(0.067)
 H25A(0.06) H25B(0.06) H3A(0.067) H3B(0.067) H3C(0.067) H24A(0.069) H24B(0.069)
 H24C(0.069) H23A(0.071) H23B(0.071) H23C(0.071) H16A(0.069) H16B(0.069)
 H16C(0.069) H1A(0.07) H1B(0.07) H1C(0.07) H34(0.06) H32(0.065) H29(0.069)
 H28A(0.069) H28B(0.069) H28C(0.069) H28D(0.069) H26A(0.07) H26B(0.07)
 H26C(0.07) H26D(0.07) H30(0.069) H31(0.069) H35A(0.092) H35B(0.092)
 H35C(0.092) H27A(0.071) H27B(0.071) H27C(0.075) H27D(0.075) H8AA(0.069)
 H8AB(0.069) H8AC(0.069) H35D(0.133) H35E(0.133) H35F(0.133)
 Fixed X: H12A(0.399287) H12B(0.33709) H14(0.433115) H17(0.437548)
 H9(0.346681) H6(0.098035) H22A(0.36502) H22B(0.442066) H22C(0.355143) H2A(-
 0.087644) H2B(-0.01563) H2C(-0.025701) H8A(0.238713) H8B(0.206978)
 H8C(0.303561) H21A(0.369846) H21B(0.449869) H21C(0.37057) H25A(0.27781)
 H25B(0.186272) H3A(0.053903) H3B(0.038767) H3C(-0.039413) H24A(0.104444)
 H24B(0.157306) H24C(0.087481) H23A(0.22568) H23B(0.233393) H23C(0.237858)
 H16A(0.55251) H16B(0.469611) H16C(0.497449) H1A(0.010203) H1B(0.043442) H1C(-
 0.052348) H34(0.555878) H32(0.66776) H29(0.509625) H28A(0.266512)
 H28B(0.349399) H28C(0.277297) H28D(0.365268) H26A(0.30684) H26B(0.234826)
 H26C(0.237004) H26D(0.330507) H30(0.54216) H31(0.621416) H35A(0.686667)
 H35B(0.664787) H35C(0.59432) H27A(0.355104) H27B(0.400045) H27C(0.354923)
 H27D(0.257131) H8AA(0.283002) H8AB(0.187453) H8AC(0.259379) H35D(0.634862)
 H35E(0.703151) H35F(0.610088)
 Fixed Y: H12A(0.343384) H12B(0.279839) H14(0.472012) H17(0.464969)
 H9(0.454083) H6(0.48196) H22A(0.21615) H22B(0.240188) H22C(0.2094)
 H2A(0.395267) H2B(0.401564) H2C(0.472205) H8A(0.597678) H8B(0.538507)
 H8C(0.536767) H21A(0.430365) H21B(0.371222) H21C(0.346791) H25A(0.173534)
 H25B(0.136054) H3A(0.245129) H3B(0.26424) H3C(0.261858) H24A(0.219813)
 H24B(0.136796) H24C(0.154294) H23A(0.301152) H23B(0.388171) H23C(0.3066)
 H16A(0.544749) H16B(0.596608) H16C(0.581938) H1A(0.446046) H1B(0.358279)
 H1C(0.369557) H34(0.339126) H32(0.20358) H29(0.219376) H28A(0.039812)
 H28B(0.095519) H28C(0.056286) H28D(0.090625) H26A(0.044735) H26B(0.007423)
 H26C(0.016519) H26D(0.052277) H30(0.092861) H31(0.08635) H35A(0.386765)
 H35B(0.347816) H35C(0.397321) H27A(-0.022661) H27B(0.061856) H27C(-0.015569)
 H27D(-0.030208) H8AA(0.582287) H8AB(0.574159) H8AC(0.519291) H35D(0.407327)
 H35E(0.356044) H35F(0.367773)
 Fixed Z: H12A(0.209995) H12B(0.225297) H14(0.265356) H17(0.431831)
 H9(0.147178) H6(0.068338) H22A(0.47532) H22B(0.452774) H22C(0.407754)
 H2A(0.063761) H2B(0.033479) H2C(0.07624) H8A(0.079357) H8B(0.024363)
 H8C(0.064252) H21A(0.488607) H21B(0.502741) H21C(0.522718) H25A(0.152305)
 H25B(0.14579) H3A(0.140116) H3B(0.072971) H3C(0.097572) H24A(0.308815)
 H24B(0.318816) H24C(0.257596) H23A(0.385204) H23B(0.416195) H23C(0.45316)
 H16A(0.388185) H16B(0.383573) H16C(0.327068) H1A(0.18189) H1B(0.20791)
 H1C(0.167971) H34(0.379456) H32(0.522507) H29(0.326059) H28A(0.274713)
 H28B(0.300169) H28C(0.291345) H28D(0.286116) H26A(0.133709) H26B(0.157487)
 H26C(0.13556) H26D(0.151549) H30(0.371308) H31(0.469145) H35A(0.477105)
 H35B(0.531046) H35C(0.482527) H27A(0.233837) H27B(0.226641) H27C(0.218334)
 H27D(0.210555) H8AA(0.085454) H8AB(0.044359) H8AC(0.032447) H35D(0.464871)
 H35E(0.51362) H35F(0.517504)
;
_olex2_submission_special_instructions 'No special instructions were received'

loop_
_space_group_symop_operation_xyz
'x, y, z'
'-x, y, -z+1/2'
'x+1/2, y+1/2, z'
'-x+1/2, y+1/2, -z+1/2'
'-x, -y, -z'
'x, -y, z-1/2'
'-x+1/2, -y+1/2, -z'
'x+1/2, -y+1/2, z-1/2'

loop_
_atom_site_label
_atom_site_type_symbol
_atom_site_fract_x
_atom_site_fract_y
_atom_site_fract_z
_atom_site_U_iso_or_equiv
_atom_site_adp_type
_atom_site_occupancy
_atom_site_site_symmetry_order
_atom_site_calc_flag
_atom_site_refinement_flags_posn
_atom_site_refinement_flags_adp
_atom_site_refinement_flags_occupancy
_atom_site_disorder_assembly
_atom_site_disorder_group
Al1 Al 0.21518(3) 0.23121(3) 0.26315(2) 0.03700(16) Uani 1 1 d . . . . .
O2 O 0.30179(8) 0.26696(7) 0.31748(5) 0.0394(3) Uani 1 1 d . . . . .
O1 O 0.17520(8) 0.29723(7) 0.20650(5) 0.0395(3) Uani 1 1 d . . . . .
O3 O 0.26111(8) 0.14670(7) 0.22997(5) 0.0432(3) Uani 1 1 d . . . . .
C10 C 0.27497(11) 0.37834(10) 0.17866(7) 0.0358(4) Uani 1 1 d . . . . .
C13 C 0.37094(11) 0.37437(10) 0.28397(7) 0.0352(4) Uani 1 1 d . . . . .
C19 C 0.34739(11) 0.33680(10) 0.32819(7) 0.0356(4) Uani 1 1 d . . . . .
C12 C 0.34931(11) 0.33860(10) 0.22331(7) 0.0373(4) Uani 1 1 d . . . . .
H12A H 0.399287 0.343384 0.209995 0.045 Uiso 1 1 calc R U . . .
H12B H 0.337090 0.279839 0.225297 0.045 Uiso 1 1 calc R U . . .
C14 C 0.41802(11) 0.44627(10) 0.29569(7) 0.0377(4) Uani 1 1 d . . . . .
H14 H 0.433115 0.472012 0.265356 0.045 Uiso 1 1 calc R U . . .
C17 C 0.42023(11) 0.44176(10) 0.39407(7) 0.0379(4) Uani 1 1 d . . . . .
H17 H 0.437548 0.464969 0.431831 0.045 Uiso 1 1 calc R U . . .
C11 C 0.19165(11) 0.35599(10) 0.17224(7) 0.0359(4) Uani 1 1 d . . . . .
C18 C 0.37296(11) 0.37004(10) 0.38497(7) 0.0361(4) Uani 1 1 d . . . . .
C7 C 0.22469(12) 0.47878(10) 0.10191(7) 0.0388(4) Uani 1 1 d D U . . .
C9 C 0.29019(11) 0.43928(10) 0.14310(7) 0.0375(4) Uani 1 1 d . . . . .
H9 H 0.346681 0.454083 0.147178 0.045 Uiso 1 1 calc R U . . .
C15 C 0.44320(11) 0.48091(10) 0.35050(7) 0.0388(4) Uani 1 1 d . . . . .
C4 C 0.03135(11) 0.36833(11) 0.12033(7) 0.0396(4) Uani 1 1 d . . . . .
C20 C 0.34862(11) 0.32908(11) 0.43431(7) 0.0388(4) Uani 1 1 d . . . . .
C5 C 0.12340(11) 0.39407(10) 0.12994(7) 0.0362(4) Uani 1 1 d . . . . .
C6 C 0.14306(11) 0.45512(10) 0.09644(7) 0.0381(4) Uani 1 1 d . . . . .
H6 H 0.098035 0.481960 0.068338 0.046 Uiso 1 1 calc R U . . .
C22 C 0.38061(12) 0.24069(11) 0.44336(7) 0.0420(4) Uani 1 1 d . . . . .
H22A H 0.365020 0.216150 0.475320 0.063 Uiso 1 1 calc R U . . .
H22B H 0.442066 0.240188 0.452774 0.063 Uiso 1 1 calc R U . . .
H22C H 0.355143 0.209400 0.407754 0.063 Uiso 1 1 calc R U . . .
C2 C -0.02994(12) 0.41341(12) 0.06880(8) 0.0450(4) Uani 1 1 d . . . . .
H2A H -0.087644 0.395267 0.063761 0.068 Uiso 1 1 calc R U . . .
H2B H -0.015630 0.401564 0.033479 0.068 Uiso 1 1 calc R U . . .
H2C H -0.025701 0.472205 0.076240 0.068 Uiso 1 1 calc R U . . .
C8 C 0.2453(13) 0.5437(9) 0.0641(8) 0.044(3) Uani 0.36(3) 1 d D U P A 1
H8A H 0.238713 0.597678 0.079357 0.066 Uiso 0.36(3) 1 calc R U P A 1
H8B H 0.206978 0.538507 0.024363 0.066 Uiso 0.36(3) 1 calc R U P A 1
H8C H 0.303561 0.536767 0.064252 0.066 Uiso 0.36(3) 1 calc R U P A 1
C21 C 0.38833(13) 0.37339(12) 0.49236(7) 0.0449(4) Uani 1 1 d . . . . .
H21A H 0.369846 0.430365 0.488607 0.067 Uiso 1 1 calc R U . . .
H21B H 0.449869 0.371222 0.502741 0.067 Uiso 1 1 calc R U . . .
H21C H 0.370570 0.346791 0.522718 0.067 Uiso 1 1 calc R U . . .
C25 C 0.24703(14) 0.13281(12) 0.16798(8) 0.0496(5) Uani 1 1 d . . . . .
H25A H 0.277810 0.173534 0.152305 0.060 Uiso 1 1 calc R U . . .
H25B H 0.186272 0.136054 0.145790 0.060 Uiso 1 1 calc R U . . .
C3 C 0.02013(12) 0.27652(11) 0.10649(8) 0.0449(4) Uani 1 1 d . . . . .
H3A H 0.053903 0.245129 0.140116 0.067 Uiso 1 1 calc R U . . .
H3B H 0.038767 0.264240 0.072971 0.067 Uiso 1 1 calc R U . . .
H3C H -0.039413 0.261858 0.097572 0.067 Uiso 1 1 calc R U . . .
C24 C 0.13065(12) 0.17908(12) 0.29047(8) 0.0460(4) Uani 1 1 d . . . . .
H24A H 0.104444 0.219813 0.308815 0.069 Uiso 1 1 calc R U . . .
H24B H 0.157306 0.136796 0.318816 0.069 Uiso 1 1 calc R U . . .
H24C H 0.087481 0.154294 0.257596 0.069 Uiso 1 1 calc R U . . .
C23 C 0.25274(12) 0.33147(13) 0.42102(8) 0.0471(5) Uani 1 1 d . . . . .
H23A H 0.225680 0.301152 0.385204 0.071 Uiso 1 1 calc R U . . .
H23B H 0.233393 0.388171 0.416195 0.071 Uiso 1 1 calc R U . . .
H23C H 0.237858 0.306600 0.453160 0.071 Uiso 1 1 calc R U . . .
C16 C 0.49525(13) 0.55778(11) 0.36347(8) 0.0458(4) Uani 1 1 d . . . . .
H16A H 0.552510 0.544749 0.388185 0.069 Uiso 1 1 calc R U . . .
H16B H 0.469611 0.596608 0.383573 0.069 Uiso 1 1 calc R U . . .
H16C H 0.497449 0.581938 0.327068 0.069 Uiso 1 1 calc R U . . .
C1 C 0.00586(12) 0.38726(13) 0.17442(8) 0.0468(4) Uani 1 1 d . . . . .
H1A H 0.010203 0.446046 0.181890 0.070 Uiso 1 1 calc R U . . .
H1B H 0.043442 0.358279 0.207910 0.070 Uiso 1 1 calc R U . . .
H1C H -0.052348 0.369557 0.167971 0.070 Uiso 1 1 calc R U . . .
C34 C 0.56918(13) 0.28765(13) 0.39799(9) 0.0501(5) Uani 1 1 d . . . . .
H34 H 0.555878 0.339126 0.379456 0.060 Uiso 1 1 calc R U . . .
C32 C 0.63539(14) 0.20737(13) 0.48267(10) 0.0541(5) Uani 1 1 d . . . . .
H32 H 0.667760 0.203580 0.522507 0.065 Uiso 1 1 calc R U . . .
C33 C 0.61554(14) 0.28407(13) 0.45620(10) 0.0536(5) Uani 1 1 d D . . . .
C29 C 0.54158(15) 0.21623(14) 0.36601(10) 0.0578(5) Uani 1 1 d . . . . .
H29 H 0.509625 0.219376 0.326059 0.069 Uiso 1 1 calc R U . . .
C28 C 0.30611(15) 0.07691(13) 0.26424(10) 0.0572(5) Uani 1 1 d . . . . .
H28A H 0.266512 0.039812 0.274713 0.069 Uiso 0.85 1 calc R U P B 1
H28B H 0.349399 0.095519 0.300169 0.069 Uiso 0.85 1 calc R U P B 1
H28C H 0.277297 0.056286 0.291345 0.069 Uiso 0.15 1 calc R U P C 2
H28D H 0.365268 0.090625 0.286116 0.069 Uiso 0.15 1 calc R U P C 2
C26 C 0.28039(15) 0.04844(13) 0.16480(10) 0.0586(6) Uani 1 1 d . . . . .
H26A H 0.306840 0.044735 0.133709 0.070 Uiso 0.85 1 calc R U P D 1
H26B H 0.234826 0.007423 0.157487 0.070 Uiso 0.85 1 calc R U P D 1
H26C H 0.237004 0.016519 0.135560 0.070 Uiso 0.15 1 calc R U P E 2
H26D H 0.330507 0.052277 0.151549 0.070 Uiso 0.15 1 calc R U P E 2
C30 C 0.56090(15) 0.14154(14) 0.39265(10) 0.0577(5) Uani 1 1 d . . . . .
H30 H 0.542160 0.092861 0.371308 0.069 Uiso 1 1 calc R U . . .
C31 C 0.60791(14) 0.13797(14) 0.45086(10) 0.0573(5) Uani 1 1 d . . . . .
H31 H 0.621416 0.086350 0.469145 0.069 Uiso 1 1 calc R U . . .
C35 C 0.6426(5) 0.3605(3) 0.4896(3) 0.062(3) Uani 0.54(3) 1 d D . P F 6
H35A H 0.686667 0.386765 0.477105 0.092 Uiso 0.54(3) 1 calc R U P F 6
H35B H 0.664787 0.347816 0.531046 0.092 Uiso 0.54(3) 1 calc R U P F 6
H35C H 0.594320 0.397321 0.482527 0.092 Uiso 0.54(3) 1 calc R U P F 6
C27 C 0.3457(2) 0.03600(19) 0.22452(13) 0.0595(7) Uani 0.85 1 d . U P G 1
H27A H 0.355104 -0.022661 0.233837 0.071 Uiso 0.85 1 calc R U P G 1
H27B H 0.400045 0.061856 0.226641 0.071 Uiso 0.85 1 calc R U P G 1
C27A C 0.2999(13) 0.0119(11) 0.2115(8) 0.062(4) Uani 0.15 1 d . U P G 2
H27C H 0.354923 -0.015569 0.218334 0.075 Uiso 0.15 1 calc R U P G 2
H27D H 0.257131 -0.030208 0.210555 0.075 Uiso 0.15 1 calc R U P G 2
C8A C 0.2400(7) 0.5444(6) 0.0626(4) 0.046(2) Uani 0.64(3) 1 d D U P A 2
H8AA H 0.283002 0.582287 0.085454 0.069 Uiso 0.64(3) 1 calc R U P A 2
H8AB H 0.187453 0.574159 0.044359 0.069 Uiso 0.64(3) 1 calc R U P A 2
H8AC H 0.259379 0.519291 0.032447 0.069 Uiso 0.64(3) 1 calc R U P A 2
C35A C 0.6433(7) 0.3604(6) 0.4911(4) 0.089(6) Uani 0.46(3) 1 d D . P F 5
H35D H 0.634862 0.407327 0.464871 0.133 Uiso 0.46(3) 1 calc R U P F 5
H35E H 0.703151 0.356044 0.513620 0.133 Uiso 0.46(3) 1 calc R U P F 5
H35F H 0.610088 0.367773 0.517504 0.133 Uiso 0.46(3) 1 calc R U P F 5

loop_
_atom_site_aniso_label
_atom_site_aniso_U_11
_atom_site_aniso_U_22
_atom_site_aniso_U_33
_atom_site_aniso_U_23
_atom_site_aniso_U_13
_atom_site_aniso_U_12
Al1 0.0431(3) 0.0347(3) 0.0280(3) 0.00218(19) 0.0037(2) -0.0030(2)
O2 0.0468(7) 0.0366(6) 0.0290(6) 0.0017(5) 0.0039(5) -0.0059(5)
O1 0.0430(7) 0.0380(6) 0.0323(6) 0.0065(5) 0.0043(5) -0.0018(5)
O3 0.0560(8) 0.0371(7) 0.0307(6) 0.0023(5) 0.0057(5) 0.0032(5)
C10 0.0434(10) 0.0343(9) 0.0261(8) -0.0019(6) 0.0056(7) 0.0014(7)
C13 0.0365(9) 0.0360(9) 0.0281(8) 0.0014(6) 0.0032(7) 0.0014(7)
C19 0.0357(9) 0.0346(9) 0.0314(8) 0.0003(7) 0.0031(7) -0.0005(7)
C12 0.0434(10) 0.0369(9) 0.0281(8) 0.0010(7) 0.0065(7) 0.0000(7)
C14 0.0389(10) 0.0394(9) 0.0309(8) 0.0041(7) 0.0056(7) -0.0002(7)
C17 0.0401(10) 0.0392(9) 0.0290(8) -0.0027(7) 0.0033(7) 0.0014(7)
C11 0.0460(10) 0.0320(8) 0.0272(8) -0.0008(6) 0.0080(7) -0.0003(7)
C18 0.0366(10) 0.0373(9) 0.0305(8) 0.0019(7) 0.0050(7) 0.0034(7)
C7 0.0499(11) 0.0341(9) 0.0295(8) -0.0002(7) 0.0085(7) 0.0005(7)
C9 0.0416(10) 0.0386(9) 0.0297(8) -0.0013(7) 0.0076(7) -0.0016(7)
C15 0.0394(10) 0.0367(9) 0.0347(9) -0.0004(7) 0.0037(7) 0.0002(7)
C4 0.0432(10) 0.0389(9) 0.0315(9) 0.0009(7) 0.0042(7) -0.0001(7)
C20 0.0429(10) 0.0434(10) 0.0272(8) 0.0003(7) 0.0070(7) 0.0004(7)
C5 0.0431(10) 0.0338(8) 0.0273(8) -0.0028(7) 0.0051(7) 0.0001(7)
C6 0.0458(11) 0.0348(9) 0.0284(8) -0.0002(7) 0.0039(7) 0.0033(7)
C22 0.0508(11) 0.0422(10) 0.0292(9) 0.0046(7) 0.0074(8) -0.0008(8)
C2 0.0427(11) 0.0445(10) 0.0404(10) 0.0028(8) 0.0024(8) 0.0009(8)
C8 0.057(6) 0.033(6) 0.032(6) 0.016(4) -0.001(5) 0.014(5)
C21 0.0557(12) 0.0471(11) 0.0299(9) -0.0004(7) 0.0105(8) -0.0006(8)
C25 0.0594(13) 0.0508(11) 0.0321(9) -0.0072(8) 0.0052(8) 0.0008(9)
C3 0.0464(11) 0.0409(10) 0.0395(10) -0.0005(8) 0.0023(8) -0.0051(8)
C24 0.0489(11) 0.0469(11) 0.0371(9) 0.0058(8) 0.0061(8) -0.0076(8)
C23 0.0461(11) 0.0572(12) 0.0375(10) 0.0055(8) 0.0122(8) 0.0005(9)
C16 0.0499(12) 0.0418(10) 0.0406(10) -0.0025(8) 0.0068(8) -0.0070(8)
C1 0.0452(11) 0.0533(11) 0.0383(10) -0.0001(8) 0.0083(8) 0.0004(8)
C34 0.0537(12) 0.0484(11) 0.0518(12) 0.0122(9) 0.0217(10) 0.0065(9)
C32 0.0528(13) 0.0528(12) 0.0560(12) 0.0096(10) 0.0162(10) 0.0028(9)
C33 0.0509(12) 0.0538(12) 0.0593(13) 0.0016(10) 0.0217(10) 0.0005(9)
C29 0.0640(14) 0.0590(13) 0.0522(12) 0.0080(10) 0.0208(10) 0.0071(10)
C28 0.0706(14) 0.0453(11) 0.0531(12) 0.0160(9) 0.0160(10) 0.0157(10)
C26 0.0589(14) 0.0530(12) 0.0622(14) -0.0142(10) 0.0165(11) -0.0012(10)
C30 0.0690(15) 0.0488(12) 0.0542(12) 0.0011(9) 0.0177(11) 0.0008(10)
C31 0.0608(14) 0.0520(12) 0.0557(12) 0.0089(10) 0.0135(10) 0.0043(10)
C35 0.062(6) 0.024(3) 0.104(7) 0.021(3) 0.034(4) 0.012(3)
C27 0.064(2) 0.0539(17) 0.0606(18) 0.0069(13) 0.0196(15) 0.0146(14)
C27A 0.069(9) 0.054(7) 0.057(7) 0.000(6) 0.010(7) 0.018(7)
C8A 0.051(4) 0.049(4) 0.039(4) 0.003(3) 0.015(3) -0.007(3)
C35A 0.064(8) 0.140(12) 0.058(5) -0.054(7) 0.012(4) -0.034(6)

loop_
_atom_type_symbol
_atom_type_description
_atom_type_scat_dispersion_real
_atom_type_scat_dispersion_imag
_atom_type_scat_source
C C 0.0033 0.0016 'International Tables Vol C Tables 4.2.6.8 and 6.1.1.4'
H H 0.0000 0.0000 'International Tables Vol C Tables 4.2.6.8 and 6.1.1.4'
Al Al 0.0645 0.0514 'International Tables Vol C Tables 4.2.6.8 and 6.1.1.4'
O O 0.0106 0.0060 'International Tables Vol C Tables 4.2.6.8 and 6.1.1.4'

loop_
_geom_angle_atom_site_label_1
_geom_angle_atom_site_label_2
_geom_angle_atom_site_label_3
_geom_angle
_geom_angle_site_symmetry_1
_geom_angle_site_symmetry_3
_geom_angle_publ_flag
O2 Al1 O3 102.71(6) . . ?
O2 Al1 C24 114.51(7) . . ?
O1 Al1 O2 114.83(7) . . ?
O1 Al1 O3 103.33(6) . . ?
O1 Al1 C24 114.32(8) . . ?
O3 Al1 C24 105.13(8) . . ?
C19 O2 Al1 136.04(11) . . ?
C11 O1 Al1 146.99(12) . . ?
C25 O3 Al1 126.73(11) . . ?
C25 O3 C28 110.29(14) . . ?
C28 O3 Al1 122.30(12) . . ?
C11 C10 C12 121.98(15) . . ?
C9 C10 C12 118.85(16) . . ?
C9 C10 C11 119.18(16) . . ?
C19 C13 C12 122.38(15) . . ?
C14 C13 C19 119.53(15) . . ?
C14 C13 C12 118.06(15) . . ?
O2 C19 C13 120.21(15) . . ?
O2 C19 C18 119.39(15) . . ?
C13 C19 C18 120.38(16) . . ?
C10 C12 C13 114.71(14) . . ?
C10 C12 H12A 108.6 . . ?
C10 C12 H12B 108.6 . . ?
C13 C12 H12A 108.6 . . ?
C13 C12 H12B 108.6 . . ?
H12A C12 H12B 107.6 . . ?
C13 C14 H14 119.2 . . ?
C15 C14 C13 121.57(16) . . ?
C15 C14 H14 119.2 . . ?
C18 C17 H17 118.4 . . ?
C15 C17 H17 118.4 . . ?
C15 C17 C18 123.19(16) . . ?
O1 C11 C10 120.30(15) . . ?
O1 C11 C5 119.01(15) . . ?
C10 C11 C5 120.69(15) . . ?
C19 C18 C20 121.15(15) . . ?
C17 C18 C19 117.41(16) . . ?
C17 C18 C20 121.44(15) . . ?
C9 C7 C8 119.1(8) . . ?
C9 C7 C8A 122.3(5) . . ?
C6 C7 C9 117.89(16) . . ?
C6 C7 C8 123.0(8) . . ?
C6 C7 C8A 119.8(5) . . ?
C10 C9 H9 119.2 . . ?
C7 C9 C10 121.57(17) . . ?
C7 C9 H9 119.2 . . ?
C14 C15 C17 117.90(16) . . ?
C14 C15 C16 121.63(16) . . ?
C17 C15 C16 120.46(16) . . ?
C5 C4 C3 110.35(15) . . ?
C2 C4 C5 111.69(15) . . ?
C2 C4 C3 106.81(14) . . ?
C2 C4 C1 107.80(15) . . ?
C1 C4 C5 110.41(14) . . ?
C1 C4 C3 109.68(15) . . ?
C18 C20 C22 110.99(14) . . ?
C18 C20 C21 111.34(15) . . ?
C22 C20 C21 106.53(14) . . ?
C23 C20 C18 109.97(14) . . ?
C23 C20 C22 110.35(15) . . ?
C23 C20 C21 107.54(15) . . ?
C11 C5 C4 121.76(15) . . ?
C6 C5 C11 117.11(16) . . ?
C6 C5 C4 121.12(15) . . ?
C7 C6 C5 123.54(16) . . ?
C7 C6 H6 118.2 . . ?
C5 C6 H6 118.2 . . ?
C20 C22 H22A 109.5 . . ?
C20 C22 H22B 109.5 . . ?
C20 C22 H22C 109.5 . . ?
H22A C22 H22B 109.5 . . ?
H22A C22 H22C 109.5 . . ?
H22B C22 H22C 109.5 . . ?
C4 C2 H2A 109.5 . . ?
C4 C2 H2B 109.5 . . ?
C4 C2 H2C 109.5 . . ?
H2A C2 H2B 109.5 . . ?
H2A C2 H2C 109.5 . . ?
H2B C2 H2C 109.5 . . ?
C7 C8 H8A 109.5 . . ?
C7 C8 H8B 109.5 . . ?
C7 C8 H8C 109.5 . . ?
H8A C8 H8B 109.5 . . ?
H8A C8 H8C 109.5 . . ?
H8B C8 H8C 109.5 . . ?
C20 C21 H21A 109.5 . . ?
C20 C21 H21B 109.5 . . ?
C20 C21 H21C 109.5 . . ?
H21A C21 H21B 109.5 . . ?
H21A C21 H21C 109.5 . . ?
H21B C21 H21C 109.5 . . ?
O3 C25 H25A 110.8 . . ?
O3 C25 H25B 110.8 . . ?
O3 C25 C26 104.70(16) . . ?
H25A C25 H25B 108.9 . . ?
C26 C25 H25A 110.8 . . ?
C26 C25 H25B 110.8 . . ?
C4 C3 H3A 109.5 . . ?
C4 C3 H3B 109.5 . . ?
C4 C3 H3C 109.5 . . ?
H3A C3 H3B 109.5 . . ?
H3A C3 H3C 109.5 . . ?
H3B C3 H3C 109.5 . . ?
Al1 C24 H24A 109.5 . . ?
Al1 C24 H24B 109.5 . . ?
Al1 C24 H24C 109.5 . . ?
H24A C24 H24B 109.5 . . ?
H24A C24 H24C 109.5 . . ?
H24B C24 H24C 109.5 . . ?
C20 C23 H23A 109.5 . . ?
C20 C23 H23B 109.5 . . ?
C20 C23 H23C 109.5 . . ?
H23A C23 H23B 109.5 . . ?
H23A C23 H23C 109.5 . . ?
H23B C23 H23C 109.5 . . ?
C15 C16 H16A 109.5 . . ?
C15 C16 H16B 109.5 . . ?
C15 C16 H16C 109.5 . . ?
H16A C16 H16B 109.5 . . ?
H16A C16 H16C 109.5 . . ?
H16B C16 H16C 109.5 . . ?
C4 C1 H1A 109.5 . . ?
C4 C1 H1B 109.5 . . ?
C4 C1 H1C 109.5 . . ?
H1A C1 H1B 109.5 . . ?
H1A C1 H1C 109.5 . . ?
H1B C1 H1C 109.5 . . ?
C33 C34 H34 119.6 . . ?
C33 C34 C29 120.77(19) . . ?
C29 C34 H34 119.6 . . ?
C33 C32 H32 120.1 . . ?
C31 C32 H32 120.1 . . ?
C31 C32 C33 119.8(2) . . ?
C34 C33 C32 118.8(2) . . ?
C34 C33 C35 119.9(3) . . ?
C34 C33 C35A 121.0(5) . . ?
C32 C33 C35 121.3(3) . . ?
C32 C33 C35A 120.2(5) . . ?
C34 C29 H29 120.1 . . ?
C30 C29 C34 119.8(2) . . ?
C30 C29 H29 120.1 . . ?
O3 C28 H28A 111.0 . . ?
O3 C28 H28B 111.0 . . ?
O3 C28 H28C 111.8 . . ?
O3 C28 H28D 111.8 . . ?
O3 C28 C27 103.66(18) . . ?
O3 C28 C27A 99.7(6) . . ?
H28A C28 H28B 109.0 . . ?
H28C C28 H28D 109.6 . . ?
C27 C28 H28A 111.0 . . ?
C27 C28 H28B 111.0 . . ?
C27A C28 H28C 111.8 . . ?
C27A C28 H28D 111.8 . . ?
C25 C26 H26A 111.0 . . ?
C25 C26 H26B 111.0 . . ?
C25 C26 H26C 108.9 . . ?
C25 C26 H26D 108.9 . . ?
C25 C26 C27 103.87(18) . . ?
H26A C26 H26B 109.0 . . ?
H26C C26 H26D 107.7 . . ?
C27 C26 H26A 111.0 . . ?
C27 C26 H26B 111.0 . . ?
C27A C26 C25 113.3(8) . . ?
C27A C26 H26C 108.9 . . ?
C27A C26 H26D 108.9 . . ?
C29 C30 H30 120.3 . . ?
C29 C30 C31 119.4(2) . . ?
C31 C30 H30 120.3 . . ?
C32 C31 C30 121.4(2) . . ?
C32 C31 H31 119.3 . . ?
C30 C31 H31 119.3 . . ?
C33 C35 H35A 109.5 . . ?
C33 C35 H35B 109.5 . . ?
C33 C35 H35C 109.5 . . ?
H35A C35 H35B 109.5 . . ?
H35A C35 H35C 109.5 . . ?
H35B C35 H35C 109.5 . . ?
C28 C27 C26 102.9(2) . . ?
C28 C27 H27A 111.2 . . ?
C28 C27 H27B 111.2 . . ?
C26 C27 H27A 111.2 . . ?
C26 C27 H27B 111.2 . . ?
H27A C27 H27B 109.1 . . ?
C28 C27A H27C 109.8 . . ?
C28 C27A H27D 109.8 . . ?
C26 C27A C28 109.5(12) . . ?
C26 C27A H27C 109.8 . . ?
C26 C27A H27D 109.8 . . ?
H27C C27A H27D 108.2 . . ?
C7 C8A H8AA 109.5 . . ?
C7 C8A H8AB 109.5 . . ?
C7 C8A H8AC 109.5 . . ?
H8AA C8A H8AB 109.5 . . ?
H8AA C8A H8AC 109.5 . . ?
H8AB C8A H8AC 109.5 . . ?
C33 C35A H35D 109.5 . . ?
C33 C35A H35E 109.5 . . ?
C33 C35A H35F 109.5 . . ?
H35D C35A H35E 109.5 . . ?
H35D C35A H35F 109.5 . . ?
H35E C35A H35F 109.5 . . ?

loop_
_geom_bond_atom_site_label_1
_geom_bond_atom_site_label_2
_geom_bond_distance
_geom_bond_site_symmetry_2
_geom_bond_publ_flag
Al1 O2 1.7256(14) . ?
Al1 O1 1.7126(13) . ?
Al1 O3 1.8851(14) . ?
Al1 C24 1.940(2) . ?
O2 C19 1.356(2) . ?
O1 C11 1.357(2) . ?
O3 C25 1.466(2) . ?
O3 C28 1.475(2) . ?
C10 C12 1.515(2) . ?
C10 C11 1.401(3) . ?
C10 C9 1.396(2) . ?
C13 C19 1.398(2) . ?
C13 C12 1.520(2) . ?
C13 C14 1.397(2) . ?
C19 C18 1.418(2) . ?
C12 H12A 0.9900 . ?
C12 H12B 0.9900 . ?
C14 H14 0.9500 . ?
C14 C15 1.385(2) . ?
C17 H17 0.9500 . ?
C17 C18 1.396(2) . ?
C17 C15 1.392(2) . ?
C11 C5 1.417(2) . ?
C18 C20 1.537(2) . ?
C7 C9 1.389(2) . ?
C7 C6 1.385(3) . ?
C7 C8 1.514(11) . ?
C7 C8A 1.514(7) . ?
C9 H9 0.9500 . ?
C15 C16 1.508(2) . ?
C4 C5 1.542(3) . ?
C4 C2 1.535(2) . ?
C4 C3 1.542(2) . ?
C4 C1 1.535(3) . ?
C20 C22 1.538(2) . ?
C20 C21 1.538(2) . ?
C20 C23 1.533(3) . ?
C5 C6 1.394(2) . ?
C6 H6 0.9500 . ?
C22 H22A 0.9800 . ?
C22 H22B 0.9800 . ?
C22 H22C 0.9800 . ?
C2 H2A 0.9800 . ?
C2 H2B 0.9800 . ?
C2 H2C 0.9800 . ?
C8 H8A 0.9800 . ?
C8 H8B 0.9800 . ?
C8 H8C 0.9800 . ?
C21 H21A 0.9800 . ?
C21 H21B 0.9800 . ?
C21 H21C 0.9800 . ?
C25 H25A 0.9900 . ?
C25 H25B 0.9900 . ?
C25 C26 1.504(3) . ?
C3 H3A 0.9800 . ?
C3 H3B 0.9800 . ?
C3 H3C 0.9800 . ?
C24 H24A 0.9800 . ?
C24 H24B 0.9800 . ?
C24 H24C 0.9800 . ?
C23 H23A 0.9800 . ?
C23 H23B 0.9800 . ?
C23 H23C 0.9800 . ?
C16 H16A 0.9800 . ?
C16 H16B 0.9800 . ?
C16 H16C 0.9800 . ?
C1 H1A 0.9800 . ?
C1 H1B 0.9800 . ?
C1 H1C 0.9800 . ?
C34 H34 0.9500 . ?
C34 C33 1.383(3) . ?
C34 C29 1.401(3) . ?
C32 H32 0.9500 . ?
C32 C33 1.405(3) . ?
C32 C31 1.371(3) . ?
C33 C35 1.484(6) . ?
C33 C35A 1.502(8) . ?
C29 H29 0.9500 . ?
C29 C30 1.376(3) . ?
C28 H28A 0.9900 . ?
C28 H28B 0.9900 . ?
C28 H28C 0.9900 . ?
C28 H28D 0.9900 . ?
C28 C27 1.491(4) . ?
C28 C27A 1.645(18) . ?
C26 H26A 0.9900 . ?
C26 H26B 0.9900 . ?
C26 H26C 0.9900 . ?
C26 H26D 0.9900 . ?
C26 C27 1.529(4) . ?
C26 C27A 1.233(18) . ?
C30 H30 0.9500 . ?
C30 C31 1.385(3) . ?
C31 H31 0.9500 . ?
C35 H35A 0.9800 . ?
C35 H35B 0.9800 . ?
C35 H35C 0.9800 . ?
C27 H27A 0.9900 . ?
C27 H27B 0.9900 . ?
C27A H27C 0.9900 . ?
C27A H27D 0.9900 . ?
C8A H8AA 0.9800 . ?
C8A H8AB 0.9800 . ?
C8A H8AC 0.9800 . ?
C35A H35D 0.9800 . ?
C35A H35E 0.9800 . ?
C35A H35F 0.9800 . ?

loop_
_geom_torsion_atom_site_label_1
_geom_torsion_atom_site_label_2
_geom_torsion_atom_site_label_3
_geom_torsion_atom_site_label_4
_geom_torsion
_geom_torsion_site_symmetry_1
_geom_torsion_site_symmetry_2
_geom_torsion_site_symmetry_3
_geom_torsion_site_symmetry_4
_geom_torsion_publ_flag
Al1 O2 C19 C13 -44.5(3) . . . . ?
Al1 O2 C19 C18 137.26(15) . . . . ?
Al1 O1 C11 C10 3.7(3) . . . . ?
Al1 O1 C11 C5 -176.50(15) . . . . ?
Al1 O3 C25 C26 -167.02(13) . . . . ?
Al1 O3 C28 C27 -168.81(17) . . . . ?
Al1 O3 C28 C27A 160.6(8) . . . . ?
O2 Al1 O1 C11 34.2(2) . . . . ?
O2 Al1 O3 C25 -132.73(15) . . . . ?
O2 Al1 O3 C28 57.68(16) . . . . ?
O2 C19 C18 C17 179.63(15) . . . . ?
O2 C19 C18 C20 -1.0(3) . . . . ?
O1 Al1 O2 C19 1.67(19) . . . . ?
O1 Al1 O3 C25 -13.01(16) . . . . ?
O1 Al1 O3 C28 177.41(14) . . . . ?
O1 C11 C5 C4 -2.3(2) . . . . ?
O1 C11 C5 C6 178.84(14) . . . . ?
O3 Al1 O2 C19 113.06(17) . . . . ?
O3 Al1 O1 C11 -76.8(2) . . . . ?
O3 C25 C26 C27 -25.3(2) . . . . ?
O3 C25 C26 C27A 8.0(11) . . . . ?
O3 C28 C27 C26 -34.9(3) . . . . ?
O3 C28 C27A C26 15.9(15) . . . . ?
C10 C11 C5 C4 177.56(15) . . . . ?
C10 C11 C5 C6 -1.3(2) . . . . ?
C13 C19 C18 C17 1.4(3) . . . . ?
C13 C19 C18 C20 -179.26(15) . . . . ?
C13 C14 C15 C17 0.1(3) . . . . ?
C13 C14 C15 C16 178.98(16) . . . . ?
C19 C13 C12 C10 101.21(19) . . . . ?
C19 C13 C14 C15 1.0(3) . . . . ?
C19 C18 C20 C22 57.9(2) . . . . ?
C19 C18 C20 C21 176.40(16) . . . . ?
C19 C18 C20 C23 -64.5(2) . . . . ?
C12 C10 C11 O1 0.1(2) . . . . ?
C12 C10 C11 C5 -179.77(15) . . . . ?
C12 C10 C9 C7 -179.11(15) . . . . ?
C12 C13 C19 O2 -1.7(3) . . . . ?
C12 C13 C19 C18 176.51(15) . . . . ?
C12 C13 C14 C15 -177.35(16) . . . . ?
C14 C13 C19 O2 -179.92(15) . . . . ?
C14 C13 C19 C18 -1.7(3) . . . . ?
C14 C13 C12 C10 -80.5(2) . . . . ?
C17 C18 C20 C22 -122.81(17) . . . . ?
C17 C18 C20 C21 -4.3(2) . . . . ?
C17 C18 C20 C23 114.78(18) . . . . ?
C11 C10 C12 C13 -83.4(2) . . . . ?
C11 C10 C9 C7 0.6(2) . . . . ?
C11 C5 C6 C7 1.1(2) . . . . ?
C18 C17 C15 C14 -0.4(3) . . . . ?
C18 C17 C15 C16 -179.29(16) . . . . ?
C9 C10 C12 C13 96.29(19) . . . . ?
C9 C10 C11 O1 -179.65(15) . . . . ?
C9 C10 C11 C5 0.5(2) . . . . ?
C9 C7 C6 C5 0.0(3) . . . . ?
C15 C17 C18 C19 -0.4(3) . . . . ?
C15 C17 C18 C20 -179.69(16) . . . . ?
C4 C5 C6 C7 -177.80(16) . . . . ?
C6 C7 C9 C10 -0.9(3) . . . . ?
C2 C4 C5 C11 -175.07(15) . . . . ?
C2 C4 C5 C6 3.8(2) . . . . ?
C8 C7 C9 C10 -179.3(9) . . . . ?
C8 C7 C6 C5 178.3(9) . . . . ?
C25 O3 C28 C27 20.1(3) . . . . ?
C25 O3 C28 C27A -10.5(8) . . . . ?
C25 C26 C27 C28 37.6(3) . . . . ?
C25 C26 C27A C28 -15.0(16) . . . . ?
C3 C4 C5 C11 -56.4(2) . . . . ?
C3 C4 C5 C6 122.40(17) . . . . ?
C24 Al1 O2 C19 -133.56(17) . . . . ?
C24 Al1 O1 C11 169.6(2) . . . . ?
C24 Al1 O3 C25 107.16(15) . . . . ?
C24 Al1 O3 C28 -62.42(16) . . . . ?
C1 C4 C5 C11 65.0(2) . . . . ?
C1 C4 C5 C6 -116.18(18) . . . . ?
C34 C29 C30 C31 -0.3(3) . . . . ?
C33 C34 C29 C30 -0.2(3) . . . . ?
C33 C32 C31 C30 0.3(3) . . . . ?
C29 C34 C33 C32 0.7(3) . . . . ?
C29 C34 C33 C35 -178.7(4) . . . . ?
C29 C34 C33 C35A -178.4(5) . . . . ?
C29 C30 C31 C32 0.3(4) . . . . ?
C28 O3 C25 C26 3.6(2) . . . . ?
C31 C32 C33 C34 -0.8(3) . . . . ?
C31 C32 C33 C35 178.7(4) . . . . ?
C31 C32 C33 C35A 178.3(5) . . . . ?
C8A C7 C9 C10 -179.4(5) . . . . ?
C8A C7 C6 C5 178.6(5) . . . . ?
